data_4125886
loop_
_publ_author_name
'Giffin, Kaitie A.'
'Pua, Lorraine A.'
'Piotrkowski, Sarah'
'Gabidullin, Bulat M.'
'Korobkov, Ilia'
'Hughes, Russell P.'
'Baker, R. Tom'

_publ_section_title
;
 Generation of Hydrofluoronickelacycles from Trifluoroethylene and Ni(0):
 Ligand Effects on Regio-/Stereoselectivity and Reactivity.
;
_journal_issue 11
_journal_name_full 'Journal of the American Chemical Society'
_journal_page_first 4075
_journal_page_last 4086
_journal_paper_doi 10.1021/jacs.6b12607
_journal_volume 139
_journal_year 2017
_chemical_formula_sum 'C20 H40 F12 Ni2 P4'
_chemical_formula_weight 749.82
_space_group_crystal_system monoclinic
_space_group_IT_number 15
_space_group_name_Hall '-C 2yc'
_space_group_name_H-M_alt 'C 1 2/c 1'
_symmetry_space_group_name_Hall '-C 2yc'
_symmetry_space_group_name_H-M 'C 1 2/c 1'
_atom_sites_solution_hydrogens geom
_audit_creation_method SHELXL-2014/7
_cell_angle_alpha 90
_cell_angle_beta 116.8350(12)
_cell_angle_gamma 90
_cell_formula_units_Z 2
_cell_length_a 15.4137(4)
_cell_length_b 9.8707(3)
_cell_length_c 11.2707(3)
_cell_measurement_reflns_used 8449
_cell_measurement_temperature 200(2)
_cell_measurement_theta_max 28.34
_cell_measurement_theta_min 2.54
_cell_volume 1530.11(8)
_computing_cell_refinement 'APEX II, Bruker (2012)'
_computing_data_collection 'APEX II, Bruker (2012)'
_computing_data_reduction 'XPREP, Bruker (2012)'
_computing_molecular_graphics 'SHELXTL, Bruker (2015)'
_computing_publication_material 'SHELXTL, Bruker (2015)'
_computing_structure_refinement 'SHELXL-2014/7 (Sheldrick, 2014)'
_computing_structure_solution 'SHELXL-2014/7 (Sheldrick, 2014)'
_diffrn_ambient_temperature 200(2)
_diffrn_measured_fraction_theta_full 0.997
_diffrn_measured_fraction_theta_max 0.996
_diffrn_measurement_device_type 'Bruker APEX-II CCD'
_diffrn_measurement_method '\f and \w scans'
_diffrn_radiation_type MoK\a
_diffrn_radiation_wavelength 0.71073
_diffrn_reflns_av_R_equivalents 0.0259
_diffrn_reflns_av_unetI/netI 0.0203
_diffrn_reflns_Laue_measured_fraction_full 0.997
_diffrn_reflns_Laue_measured_fraction_max 0.996
_diffrn_reflns_limit_h_max 20
_diffrn_reflns_limit_h_min -20
_diffrn_reflns_limit_k_max 11
_diffrn_reflns_limit_k_min -13
_diffrn_reflns_limit_l_max 15
_diffrn_reflns_limit_l_min -15
_diffrn_reflns_number 10486
_diffrn_reflns_point_group_measured_fraction_full 0.997
_diffrn_reflns_point_group_measured_fraction_max 0.996
_diffrn_reflns_theta_full 25.242
_diffrn_reflns_theta_max 28.338
_diffrn_reflns_theta_min 2.540
_diffrn_source 'sealed X-ray tube'
_exptl_absorpt_coefficient_mu 1.523
_exptl_absorpt_correction_T_max 0.7457
_exptl_absorpt_correction_T_min 0.5755
_exptl_absorpt_correction_type multi-scan
_exptl_absorpt_process_details 'SADABS, Bruker (2003)'
_exptl_crystal_colour yellow
_exptl_crystal_density_diffrn 1.627
_exptl_crystal_description block
_exptl_crystal_F_000 768
_exptl_crystal_size_max 0.300
_exptl_crystal_size_mid 0.210
_exptl_crystal_size_min 0.170
_refine_diff_density_max 3.136
_refine_diff_density_min -0.743
_refine_diff_density_rms 0.144
_refine_ls_extinction_method none
_refine_ls_goodness_of_fit_ref 1.050
_refine_ls_hydrogen_treatment constr
_refine_ls_matrix_type full
_refine_ls_number_parameters 93
_refine_ls_number_reflns 1910
_refine_ls_number_restraints 4
_refine_ls_restrained_S_all 1.069
_refine_ls_R_factor_all 0.0584
_refine_ls_R_factor_gt 0.0568
_refine_ls_shift/su_max 0.000
_refine_ls_shift/su_mean 0.000
_refine_ls_structure_factor_coef Fsqd
_refine_ls_weighting_details 'w=1/[\s^2^(Fo^2^)+(0.1196P)^2^+5.8085P] where P=(Fo^2^+2Fc^2^)/3'
_refine_ls_weighting_scheme calc
_refine_ls_wR_factor_gt 0.1756
_refine_ls_wR_factor_ref 0.1772
_reflns_Friedel_coverage 0.000
_reflns_number_gt 1804
_reflns_number_total 1910
_reflns_threshold_expression 'I > 2\s(I)'
_cod_data_source_file ja6b12607_si_003.cif
_cod_data_source_block tb137
_cod_original_cell_volume 1530.11(7)
_cod_database_code 4125886
_shelx_shelxl_version_number 2014/7
_shelx_space_group_comment
; 
The symmetry employed for this shelxl refinement is uniquely defined 
by the following loop, which should always be used as a source of 
symmetry information in preference to the above space-group names. 
They are only intended as comments. 
;
_shelx_estimated_absorpt_t_min 0.658
_shelx_estimated_absorpt_t_max 0.782

loop_
_space_group_symop_operation_xyz
'x, y, z'
'-x, y, -z+1/2'
'x+1/2, y+1/2, z'
'-x+1/2, y+1/2, -z+1/2'
'-x, -y, -z'
'x, -y, z-1/2'
'-x+1/2, -y+1/2, -z'
'x+1/2, -y+1/2, z-1/2'

loop_
_atom_site_label
_atom_site_type_symbol
_atom_site_fract_x
_atom_site_fract_y
_atom_site_fract_z
_atom_site_U_iso_or_equiv
_atom_site_adp_type
_atom_site_occupancy
_atom_site_site_symmetry_order
_atom_site_calc_flag
_atom_site_refinement_flags_posn
_atom_site_refinement_flags_adp
_atom_site_refinement_flags_occupancy
_atom_site_disorder_assembly
_atom_site_disorder_group
Ni1 Ni 0.5000 0.39916(5) 0.2500 0.0243(2) Uani 1 2 d S T P . .
P1 P 0.38523(6) 0.54927(9) 0.22714(9) 0.0303(3) Uani 1 1 d . . . . .
F1 F 0.3727(2) 0.2710(3) 0.3350(4) 0.0596(8) Uani 1 1 d . . . . .
F2 F 0.3403(3) 0.2285(4) 0.1314(4) 0.0835(12) Uani 1 1 d . . . . .
F3 F 0.4309(9) 0.0021(11) 0.2802(17) 0.077(4) Uani 0.5 1 d D . P A 1
F3' F 0.3882(8) 0.0162(11) 0.2257(16) 0.074(3) Uani 0.5 1 d D . P B 2
C1 C 0.3755(3) 0.7031(5) 0.1337(5) 0.0488(10) Uani 1 1 d . . . . .
H1A H 0.3712 0.6797 0.0467 0.073 Uiso 1 1 calc R U . . .
H1B H 0.3170 0.7531 0.1212 0.073 Uiso 1 1 calc R U . . .
H1C H 0.4330 0.7598 0.1826 0.073 Uiso 1 1 calc R U . . .
C2 C 0.3922(4) 0.6123(5) 0.3822(5) 0.0507(11) Uani 1 1 d . . . . .
H2A H 0.3977 0.5358 0.4406 0.076 Uiso 1 1 calc R U . . .
H2B H 0.4493 0.6709 0.4256 0.076 Uiso 1 1 calc R U . . .
H2C H 0.3334 0.6642 0.3642 0.076 Uiso 1 1 calc R U . . .
C3 C 0.2588(3) 0.4952(6) 0.1353(7) 0.0638(15) Uani 1 1 d . . . . .
H3A H 0.2477 0.4590 0.0486 0.096 Uiso 1 1 calc R U . . .
H3B H 0.2451 0.4248 0.1857 0.096 Uiso 1 1 calc R U . . .
H3C H 0.2158 0.5729 0.1222 0.096 Uiso 1 1 calc R U . . .
C4 C 0.4164(4) 0.2527(4) 0.2500(5) 0.0468(10) Uani 1 1 d D . . . .
C5 C 0.4820(7) 0.1249(8) 0.3057(10) 0.0468(10) Uani 0.5 1 d D . P A 1
H5A H 0.5350 0.1349 0.3985 0.056 Uiso 0.5 1 calc R U P A 1
C5' C 0.4589(7) 0.1158(8) 0.2699(11) 0.0468(10) Uani 0.5 1 d D . P B 2
H5B H 0.4925 0.1041 0.3687 0.056 Uiso 0.5 1 calc R U P B 2

loop_
_atom_site_aniso_label
_atom_site_aniso_U_11
_atom_site_aniso_U_22
_atom_site_aniso_U_33
_atom_site_aniso_U_23
_atom_site_aniso_U_13
_atom_site_aniso_U_12
Ni1 0.0264(3) 0.0170(3) 0.0364(4) 0.000 0.0204(3) 0.000
P1 0.0254(4) 0.0280(5) 0.0385(5) -0.0063(3) 0.0153(4) 0.0030(3)
F1 0.083(2) 0.0446(15) 0.087(2) -0.0134(14) 0.0706(19) -0.0188(14)
F2 0.074(2) 0.081(3) 0.099(3) -0.039(2) 0.043(2) -0.034(2)
F3 0.100(8) 0.024(3) 0.141(12) -0.002(5) 0.085(8) -0.014(5)
F3' 0.091(8) 0.025(4) 0.132(11) -0.013(5) 0.073(7) -0.022(5)
C1 0.045(2) 0.048(2) 0.048(2) 0.0119(19) 0.0156(18) 0.0184(19)
C2 0.059(3) 0.055(3) 0.046(2) -0.0016(18) 0.031(2) 0.021(2)
C3 0.0278(19) 0.062(3) 0.095(4) -0.024(3) 0.021(2) -0.001(2)
C4 0.066(2) 0.0273(15) 0.070(3) -0.0161(15) 0.051(2) -0.0183(15)
C5 0.066(2) 0.0273(15) 0.070(3) -0.0161(15) 0.051(2) -0.0183(15)
C5' 0.066(2) 0.0273(15) 0.070(3) -0.0161(15) 0.051(2) -0.0183(15)

loop_
_atom_type_symbol
_atom_type_description
_atom_type_scat_dispersion_real
_atom_type_scat_dispersion_imag
_atom_type_scat_source
C C 0.0033 0.0016 'International Tables Vol C Tables 4.2.6.8 and 6.1.1.4'
H H 0.0000 0.0000 'International Tables Vol C Tables 4.2.6.8 and 6.1.1.4'
F F 0.0171 0.0103 'International Tables Vol C Tables 4.2.6.8 and 6.1.1.4'
P P 0.1023 0.0942 'International Tables Vol C Tables 4.2.6.8 and 6.1.1.4'
Ni Ni 0.3393 1.1124 'International Tables Vol C Tables 4.2.6.8 and 6.1.1.4'

loop_
_geom_angle_atom_site_label_1
_geom_angle_atom_site_label_2
_geom_angle_atom_site_label_3
_geom_angle
_geom_angle_site_symmetry_1
_geom_angle_site_symmetry_3
C4 Ni1 C4 83.4(3) 2_655 .
C4 Ni1 P1 171.30(17) 2_655 .
C4 Ni1 P1 90.16(15) . .
C4 Ni1 P1 90.16(15) 2_655 2_655
C4 Ni1 P1 171.30(17) . 2_655
P1 Ni1 P1 96.79(5) . 2_655
C2 P1 C1 103.0(2) . .
C2 P1 C3 103.4(3) . .
C1 P1 C3 97.3(3) . .
C2 P1 Ni1 114.70(16) . .
C1 P1 Ni1 118.42(15) . .
C3 P1 Ni1 117.33(18) . .
F2 C4 F1 103.3(4) . .
F2 C4 C5' 96.7(5) . .
F1 C4 C5' 109.2(4) . .
F2 C4 C5 111.9(5) . .
F1 C4 C5 104.6(4) . .
F2 C4 Ni1 114.5(4) . .
F1 C4 Ni1 115.2(3) . .
C5' C4 Ni1 115.7(4) . .
C5 C4 Ni1 107.0(4) . .
F3 C5 C4 114.5(8) . .
F3 C5 C5 101.7(9) . 2_655
C4 C5 C5 94.4(6) . 2_655
F3' C5' C4 111.9(8) . .
F3' C5' C5' 121.2(9) . 2_655
C4 C5' C5' 109.1(4) . 2_655

loop_
_geom_bond_atom_site_label_1
_geom_bond_atom_site_label_2
_geom_bond_distance
_geom_bond_site_symmetry_2
Ni1 C4 1.937(4) 2_655
Ni1 C4 1.937(4) .
Ni1 P1 2.2316(9) .
Ni1 P1 2.2316(9) 2_655
P1 C2 1.812(5) .
P1 C1 1.816(5) .
P1 C3 1.825(4) .
F1 C4 1.409(5) .
F2 C4 1.343(7) .
F3 C5 1.404(11) .
F3' C5' 1.383(10) .
C4 C5' 1.474(10) .
C4 C5 1.560(11) .
C5 C5 1.584(13) 2_655
C5' C5' 1.524(13) 2_655

loop_
_geom_torsion_atom_site_label_1
_geom_torsion_atom_site_label_2
_geom_torsion_atom_site_label_3
_geom_torsion_atom_site_label_4
_geom_torsion
_geom_torsion_site_symmetry_4
F2 C4 C5 F3 -37.6(10) .
F1 C4 C5 F3 73.5(10) .
Ni1 C4 C5 F3 -163.8(9) .
F2 C4 C5 C5 67.4(8) 2_655
F1 C4 C5 C5 178.4(6) 2_655
Ni1 C4 C5 C5 -58.9(7) 2_655
F2 C4 C5' F3' -38.5(10) .
F1 C4 C5' F3' 68.1(11) .
Ni1 C4 C5' F3' -159.9(9) .
F2 C4 C5' C5' 98.4(11) 2_655
F1 C4 C5' C5' -155.0(9) 2_655
Ni1 C4 C5' C5' -23.0(13) 2_655
